data_4027353
loop_
_publ_author_name
'Manoj R. Zanwar'
'Mustafa J. Raihan'
'Sachin D. Gawande'
'Veerababurao Kavala'
'Donala Janreddy'
'Chun-Wei Kuo'
'Ram Ambre'
'Ching-Fa Yao'

_publ_section_title
;
 Alcohol Mediated Synthesis of 4-Oxo-2-aryl-4H-chromene-3-carboxylate
 Derivatives from 4-Hydroxycoumarins
;
_journal_name_full 'Journal of Organic Chemistry'
_journal_page_first 6495
_journal_page_last 6504
_journal_paper_doi 10.1021/jo301044y
_journal_volume 77
_journal_year 2012
_chemical_formula_moiety 'C18 H14 O4'
_chemical_formula_sum 'C18 H14 O4'
_chemical_formula_weight 294.29
_chemical_name_systematic
;
 ?
;
_space_group_IT_number 14
_symmetry_cell_setting monoclinic
_symmetry_space_group_name_Hall '-P 2ybc'
_symmetry_space_group_name_H-M 'P 1 21/c 1'
_atom_sites_solution_hydrogens geom
_atom_sites_solution_primary direct
_atom_sites_solution_secondary difmap
_audit_creation_method SHELXL-97
_cell_angle_alpha 90.00
_cell_angle_beta 108.3520(10)
_cell_angle_gamma 90.00
_cell_formula_units_Z 4
_cell_length_a 12.6159(4)
_cell_length_b 8.2338(2)
_cell_length_c 14.7040(4)
_cell_measurement_reflns_used 0
_cell_measurement_temperature 200(2)
_cell_measurement_theta_max 0
_cell_measurement_theta_min 0
_cell_volume 1449.72(7)
_computing_molecular_graphics 'Ortep-3 for Windows (Farrugia, 1997)'
_computing_publication_material 'WinGX publication routines (Farrugia, 1999)'
_computing_structure_refinement 'SHELXL-97 (Sheldrick, 1997)'
_computing_structure_solution 'SHELXS-86 (Sheldrick, 1986)'
_diffrn_ambient_temperature 200(2)
_diffrn_measured_fraction_theta_full 0.987
_diffrn_measured_fraction_theta_max 0.987
_diffrn_radiation_monochromator graphite
_diffrn_radiation_source 'fine-focus sealed tube'
_diffrn_radiation_type MoK\a
_diffrn_radiation_wavelength 0.71073
_diffrn_reflns_av_R_equivalents 0.0240
_diffrn_reflns_av_sigmaI/netI 0.0219
_diffrn_reflns_limit_h_max 14
_diffrn_reflns_limit_h_min -14
_diffrn_reflns_limit_k_max 8
_diffrn_reflns_limit_k_min -9
_diffrn_reflns_limit_l_max 15
_diffrn_reflns_limit_l_min -17
_diffrn_reflns_number 9113
_diffrn_reflns_theta_full 24.98
_diffrn_reflns_theta_max 24.98
_diffrn_reflns_theta_min 1.70
_exptl_absorpt_coefficient_mu 0.095
_exptl_absorpt_correction_T_max 0.9565
_exptl_absorpt_correction_T_min 0.9302
_exptl_absorpt_correction_type multi-scan
_exptl_crystal_colour colorless
_exptl_crystal_density_diffrn 1.348
_exptl_crystal_description prism
_exptl_crystal_F_000 616
_exptl_crystal_size_max 0.77
_exptl_crystal_size_mid 0.59
_exptl_crystal_size_min 0.47
_refine_diff_density_max 0.333
_refine_diff_density_min -0.177
_refine_diff_density_rms 0.043
_refine_ls_extinction_method none
_refine_ls_goodness_of_fit_ref 1.098
_refine_ls_hydrogen_treatment fixed
_refine_ls_matrix_type full
_refine_ls_number_parameters 199
_refine_ls_number_reflns 2513
_refine_ls_number_restraints 0
_refine_ls_restrained_S_all 1.098
_refine_ls_R_factor_all 0.0422
_refine_ls_R_factor_gt 0.0363
_refine_ls_shift/su_max 0.000
_refine_ls_shift/su_mean 0.000
_refine_ls_structure_factor_coef Fsqd
_refine_ls_weighting_details 'calc w=1/[\s^2^(Fo^2^)+(0.0666P)^2^+0.3899P] where P=(Fo^2^+2Fc^2^)/3'
_refine_ls_weighting_scheme calc
_refine_ls_wR_factor_gt 0.1038
_refine_ls_wR_factor_ref 0.1180
_reflns_number_gt 2216
_reflns_number_total 2513
_reflns_threshold_expression >2sigma(I)
_cod_data_source_file jo301044y_si_001.cif
_cod_data_source_block a12075
_cod_original_sg_symbol_H-M 'P 21/c'
_cod_database_code 4027353

loop_
_symmetry_equiv_pos_as_xyz
'x, y, z'
'-x, y+1/2, -z+1/2'
'-x, -y, -z'
'x, -y-1/2, z-1/2'

loop_
_atom_site_label
_atom_site_type_symbol
_atom_site_fract_x
_atom_site_fract_y
_atom_site_fract_z
_atom_site_U_iso_or_equiv
_atom_site_adp_type
_atom_site_occupancy
_atom_site_symmetry_multiplicity
_atom_site_calc_flag
_atom_site_refinement_flags
C1 C 0.84950(12) 1.05182(17) 0.42542(10) 0.0247(3) Uani 1 1 d .
C2 C 0.87981(12) 1.20911(18) 0.40974(10) 0.0290(3) Uani 1 1 d .
H2 H 0.8496 1.2998 0.4330 0.035 Uiso 1 1 calc R
C3 C 0.95468(13) 1.23075(18) 0.35962(11) 0.0308(4) Uani 1 1 d .
H3 H 0.9765 1.3374 0.3485 0.037 Uiso 1 1 calc R
C4 C 0.99862(13) 1.09737(19) 0.32505(11) 0.0320(4) Uani 1 1 d .
H4 H 1.0504 1.1135 0.2909 0.038 Uiso 1 1 calc R
C5 C 0.96685(12) 0.94266(19) 0.34043(10) 0.0291(3) Uani 1 1 d .
H5 H 0.9970 0.8523 0.3168 0.035 Uiso 1 1 calc R
C6 C 0.89039(12) 0.91662(17) 0.39072(10) 0.0255(3) Uani 1 1 d .
C7 C 0.85528(12) 0.75184(17) 0.40850(10) 0.0268(3) Uani 1 1 d .
C8 C 0.77968(12) 0.74930(17) 0.46609(10) 0.0254(3) Uani 1 1 d .
C9 C 0.74471(12) 0.58792(17) 0.49338(10) 0.0260(3) Uani 1 1 d .
C10 C 0.74422(17) 0.4169(2) 0.62071(13) 0.0479(5) Uani 1 1 d .
H10A H 0.7761 0.4091 0.6906 0.072 Uiso 1 1 calc R
H10B H 0.7678 0.3228 0.5910 0.072 Uiso 1 1 calc R
H10C H 0.6625 0.4188 0.6027 0.072 Uiso 1 1 calc R
C11 C 0.74475(12) 0.88748(17) 0.49796(10) 0.0245(3) Uani 1 1 d .
C12 C 0.67082(12) 0.89634(17) 0.55816(10) 0.0249(3) Uani 1 1 d .
C13 C 0.57115(12) 0.80933(18) 0.53446(10) 0.0291(3) Uani 1 1 d .
H13 H 0.5496 0.7438 0.4784 0.035 Uiso 1 1 calc R
C14 C 0.50321(12) 0.81802(18) 0.59235(11) 0.0316(4) Uani 1 1 d .
H14 H 0.4352 0.7587 0.5752 0.038 Uiso 1 1 calc R
C15 C 0.53307(12) 0.91225(18) 0.67514(11) 0.0307(4) Uani 1 1 d .
C16 C 0.45853(15) 0.9235(3) 0.73742(13) 0.0469(5) Uani 1 1 d .
H16A H 0.3920 0.8562 0.7101 0.070 Uiso 1 1 calc R
H16B H 0.4359 1.0368 0.7406 0.070 Uiso 1 1 calc R
H16C H 0.4992 0.8850 0.8021 0.070 Uiso 1 1 calc R
C17 C 0.63390(13) 0.99713(19) 0.69903(11) 0.0310(4) Uani 1 1 d .
H17 H 0.6566 1.0601 0.7560 0.037 Uiso 1 1 calc R
C18 C 0.70112(12) 0.99080(17) 0.64101(10) 0.0275(3) Uani 1 1 d .
H18 H 0.7686 1.0514 0.6577 0.033 Uiso 1 1 calc R
O1 O 0.77656(8) 1.03769(12) 0.47822(7) 0.0270(3) Uani 1 1 d .
O2 O 0.88993(10) 0.62861(13) 0.38039(8) 0.0396(3) Uani 1 1 d .
O3 O 0.69032(10) 0.49002(13) 0.43761(8) 0.0385(3) Uani 1 1 d .
O4 O 0.78298(9) 0.56439(13) 0.58802(7) 0.0338(3) Uani 1 1 d .

loop_
_atom_site_aniso_label
_atom_site_aniso_U_11
_atom_site_aniso_U_22
_atom_site_aniso_U_33
_atom_site_aniso_U_23
_atom_site_aniso_U_13
_atom_site_aniso_U_12
C1 0.0254(7) 0.0271(7) 0.0235(7) 0.0007(6) 0.0105(6) 0.0005(6)
C2 0.0340(8) 0.0234(7) 0.0316(8) -0.0006(6) 0.0133(6) 0.0008(6)
C3 0.0340(8) 0.0273(8) 0.0319(8) 0.0050(6) 0.0116(6) -0.0029(6)
C4 0.0313(8) 0.0371(9) 0.0311(8) 0.0064(6) 0.0147(6) 0.0017(6)
C5 0.0322(8) 0.0305(8) 0.0279(7) -0.0002(6) 0.0141(6) 0.0039(6)
C6 0.0279(8) 0.0258(8) 0.0232(7) 0.0001(6) 0.0086(6) 0.0015(6)
C7 0.0312(8) 0.0246(7) 0.0255(7) -0.0013(6) 0.0102(6) 0.0019(6)
C8 0.0282(8) 0.0235(8) 0.0247(7) -0.0010(6) 0.0085(6) -0.0015(6)
C9 0.0283(7) 0.0235(7) 0.0285(7) -0.0018(6) 0.0123(6) 0.0013(6)
C10 0.0641(12) 0.0395(10) 0.0395(9) 0.0120(8) 0.0154(8) -0.0128(8)
C11 0.0262(7) 0.0227(7) 0.0243(7) 0.0002(5) 0.0074(6) -0.0014(5)
C12 0.0274(7) 0.0218(7) 0.0273(7) 0.0033(5) 0.0111(6) 0.0026(6)
C13 0.0305(8) 0.0267(8) 0.0305(8) -0.0033(6) 0.0102(6) -0.0014(6)
C14 0.0271(7) 0.0306(8) 0.0388(8) 0.0016(6) 0.0129(6) -0.0039(6)
C15 0.0312(8) 0.0329(8) 0.0314(8) 0.0044(6) 0.0145(6) 0.0025(6)
C16 0.0446(10) 0.0595(12) 0.0459(10) -0.0033(8) 0.0276(9) -0.0048(9)
C17 0.0352(8) 0.0325(8) 0.0274(8) -0.0026(6) 0.0127(6) 0.0004(6)
C18 0.0276(7) 0.0242(7) 0.0316(8) -0.0005(6) 0.0107(6) -0.0019(6)
O1 0.0333(6) 0.0205(5) 0.0336(6) -0.0003(4) 0.0196(5) -0.0002(4)
O2 0.0532(7) 0.0245(6) 0.0512(7) -0.0050(5) 0.0311(6) 0.0019(5)
O3 0.0529(7) 0.0309(6) 0.0328(6) -0.0060(5) 0.0149(5) -0.0133(5)
O4 0.0407(6) 0.0289(6) 0.0295(6) 0.0057(4) 0.0079(5) -0.0056(5)

loop_
_atom_type_symbol
_atom_type_description
_atom_type_scat_dispersion_real
_atom_type_scat_dispersion_imag
_atom_type_scat_source
C C 0.0033 0.0016 'International Tables Vol C Tables 4.2.6.8 and 6.1.1.4'
H H 0.0000 0.0000 'International Tables Vol C Tables 4.2.6.8 and 6.1.1.4'
O O 0.0106 0.0060 'International Tables Vol C Tables 4.2.6.8 and 6.1.1.4'

loop_
_geom_angle_atom_site_label_1
_geom_angle_atom_site_label_2
_geom_angle_atom_site_label_3
_geom_angle
O1 C1 C2 115.97(12)
O1 C1 C6 121.88(12)
C2 C1 C6 122.15(13)
C3 C2 C1 118.62(13)
C3 C2 H2 120.7
C1 C2 H2 120.7
C2 C3 C4 120.65(14)
C2 C3 H3 119.7
C4 C3 H3 119.7
C5 C4 C3 119.94(14)
C5 C4 H4 120.0
C3 C4 H4 120.0
C4 C5 C6 120.80(14)
C4 C5 H5 119.6
C6 C5 H5 119.6
C1 C6 C5 117.83(13)
C1 C6 C7 120.29(13)
C5 C6 C7 121.86(13)
O2 C7 C8 123.38(13)
O2 C7 C6 122.81(13)
C8 C7 C6 113.76(12)
C11 C8 C7 122.05(12)
C11 C8 C9 119.86(12)
C7 C8 C9 118.04(12)
O3 C9 O4 123.79(13)
O3 C9 C8 124.59(13)
O4 C9 C8 111.61(12)
O4 C10 H10A 109.5
O4 C10 H10B 109.5
H10A C10 H10B 109.5
O4 C10 H10C 109.5
H10A C10 H10C 109.5
H10B C10 H10C 109.5
C8 C11 O1 122.66(12)
C8 C11 C12 125.75(13)
O1 C11 C12 111.58(11)
C18 C12 C13 118.91(13)
C18 C12 C11 120.05(12)
C13 C12 C11 121.04(12)
C14 C13 C12 120.23(13)
C14 C13 H13 119.9
C12 C13 H13 119.9
C13 C14 C15 121.08(14)
C13 C14 H14 119.5
C15 C14 H14 119.5
C14 C15 C17 118.26(13)
C14 C15 C16 121.12(14)
C17 C15 C16 120.62(14)
C15 C16 H16A 109.5
C15 C16 H16B 109.5
H16A C16 H16B 109.5
C15 C16 H16C 109.5
H16A C16 H16C 109.5
H16B C16 H16C 109.5
C18 C17 C15 120.93(14)
C18 C17 H17 119.5
C15 C17 H17 119.5
C17 C18 C12 120.57(13)
C17 C18 H18 119.7
C12 C18 H18 119.7
C11 O1 C1 119.32(10)
C9 O4 C10 114.76(12)

loop_
_geom_bond_atom_site_label_1
_geom_bond_atom_site_label_2
_geom_bond_distance
C1 O1 1.3831(16)
C1 C2 1.390(2)
C1 C6 1.390(2)
C2 C3 1.380(2)
C2 H2 0.9500
C3 C4 1.396(2)
C3 H3 0.9500
C4 C5 1.375(2)
C4 H4 0.9500
C5 C6 1.404(2)
C5 H5 0.9500
C6 C7 1.476(2)
C7 O2 1.2269(17)
C7 C8 1.461(2)
C8 C11 1.356(2)
C8 C9 1.4942(19)
C9 O3 1.1995(18)
C9 O4 1.3356(17)
C10 O4 1.4470(19)
C10 H10A 0.9800
C10 H10B 0.9800
C10 H10C 0.9800
C11 O1 1.3595(17)
C11 C12 1.4760(19)
C12 C18 1.393(2)
C12 C13 1.393(2)
C13 C14 1.387(2)
C13 H13 0.9500
C14 C15 1.392(2)
C14 H14 0.9500
C15 C17 1.396(2)
C15 C16 1.508(2)
C16 H16A 0.9800
C16 H16B 0.9800
C16 H16C 0.9800
C17 C18 1.380(2)
C17 H17 0.9500
C18 H18 0.9500

loop_
_cod_related_entry_id
_cod_related_entry_database
_cod_related_entry_code
1 ChemSpider 30659514
